data_7127730
loop_
_publ_author_name
'Yang, Xin-Xue'
'Yu, Wei-Dong'
'Yi, Xiao-Yi'
'Li, Lei-Jiao'
'Liu, Chao'

_publ_section_title
;
 Monocarboxylate-driven structural growth in Calix[n]arene-polyoxotitanate
 hybrid systems: utility in hydrogen production from water.
;
_journal_issue 90
_journal_name_full 'Chemical communications (Cambridge, England)'
_journal_page_first 14035
_journal_page_last 14038
_journal_paper_doi 10.1039/d0cc05336h
_journal_volume 56
_journal_year 2020
_chemical_formula_moiety 'C132 H154 Br4 N2 O20 Ti4, 6(C2 H3 N)'
_chemical_formula_sum 'C144 H172 Br4 N8 O20 Ti4'
_chemical_formula_weight 2846.13
_space_group_crystal_system monoclinic
_space_group_IT_number 15
_space_group_name_Hall '-C 2yc'
_space_group_name_H-M_alt 'C 1 2/c 1'
_atom_sites_solution_hydrogens geom
_atom_sites_solution_primary iterative
_audit_creation_date 2020-10-12
_audit_creation_method
;
Olex2 1.3
(compiled 2020.02.04 svn.rd84adfe8 for OlexSys, GUI svn.r6032)
;
_audit_update_record
;
2020-10-12 deposited with the CCDC.	2020-10-26 downloaded from the CCDC.
;
_cell_angle_alpha 90
_cell_angle_beta 94.280(2)
_cell_angle_gamma 90
_cell_formula_units_Z 4
_cell_length_a 26.9642(7)
_cell_length_b 24.0870(7)
_cell_length_c 23.8190(7)
_cell_measurement_reflns_used 2956
_cell_measurement_temperature 150
_cell_measurement_theta_max 28.56
_cell_measurement_theta_min 1.86
_cell_volume 15427.0(8)
_computing_cell_refinement 'CrysAlisPro 1.171.40.26a (Rigaku OD, 2018)'
_computing_data_collection 'CrysAlisPro 1.171.40.26a (Rigaku OD, 2018)'
_computing_data_reduction 'CrysAlisPro 1.171.40.26a (Rigaku OD, 2018)'
_computing_molecular_graphics 'Olex2 1.3 (Dolomanov et al., 2009)'
_computing_publication_material 'Olex2 1.3 (Dolomanov et al., 2009)'
_computing_structure_refinement 'SHELXL 2018/3 (Sheldrick, 2015)'
_computing_structure_solution 'olex2.solve 1.3 (Bourhis et al., 2015)'
_diffrn_ambient_temperature 150
_diffrn_detector 'Bruker APEX2 area detector'
_diffrn_detector_area_resol_mean 7.9
_diffrn_detector_type 'CCD area detector'
_diffrn_measured_fraction_theta_full 0.993
_diffrn_measured_fraction_theta_max 0.993
_diffrn_measurement_device 'three-circle diffractometer'
_diffrn_measurement_device_type 'Bruker APEX-II CCD'
_diffrn_measurement_method '\w and \f scans'
_diffrn_radiation_monochromator 'mirror optics'
_diffrn_radiation_probe x-ray
_diffrn_radiation_type MoK\a
_diffrn_radiation_wavelength 0.71073
_diffrn_reflns_av_R_equivalents 0.0330
_diffrn_reflns_av_unetI/netI 0.0477
_diffrn_reflns_Laue_measured_fraction_full 0.993
_diffrn_reflns_Laue_measured_fraction_max 0.993
_diffrn_reflns_limit_h_max 29
_diffrn_reflns_limit_h_min -33
_diffrn_reflns_limit_k_max 29
_diffrn_reflns_limit_k_min -28
_diffrn_reflns_limit_l_max 29
_diffrn_reflns_limit_l_min -28
_diffrn_reflns_number 46513
_diffrn_reflns_point_group_measured_fraction_full 0.993
_diffrn_reflns_point_group_measured_fraction_max 0.993
_diffrn_reflns_theta_full 25.242
_diffrn_reflns_theta_max 26.000
_diffrn_reflns_theta_min 1.715
_diffrn_source 'microfocus sealed X-ray tube'
_diffrn_source_type 'Incoatec I\ms'
_exptl_absorpt_coefficient_mu 1.297
_exptl_absorpt_correction_T_max 0.595
_exptl_absorpt_correction_T_min 0.542
_exptl_absorpt_correction_type multi-scan
_exptl_absorpt_process_details
;
CrysAlisPro 1.171.40.26a (Rigaku Oxford Diffraction, 2018)
Empirical absorption correction using spherical harmonics,
 implemented in SCALE3 ABSPACK scaling algorithm.
;
_exptl_crystal_colour 'clear yellowish yellow'
_exptl_crystal_colour_lustre clear
_exptl_crystal_colour_modifier yellowish
_exptl_crystal_colour_primary yellow
_exptl_crystal_density_diffrn 1.225
_exptl_crystal_description block
_exptl_crystal_F_000 5920
_exptl_crystal_size_max 0.5
_exptl_crystal_size_mid 0.4
_exptl_crystal_size_min 0.4
_refine_diff_density_max 1.358
_refine_diff_density_min -1.114
_refine_diff_density_rms 0.084
_refine_ls_extinction_method none
_refine_ls_goodness_of_fit_ref 1.122
_refine_ls_hydrogen_treatment constr
_refine_ls_matrix_type full
_refine_ls_number_parameters 1016
_refine_ls_number_reflns 15071
_refine_ls_number_restraints 188
_refine_ls_restrained_S_all 1.140
_refine_ls_R_factor_all 0.1042
_refine_ls_R_factor_gt 0.0696
_refine_ls_shift/su_max 0.001
_refine_ls_shift/su_mean 0.000
_refine_ls_structure_factor_coef Fsqd
_refine_ls_weighting_details 'w=1/[\s^2^(Fo^2^)+(0.1437P)^2^] where P=(Fo^2^+2Fc^2^)/3'
_refine_ls_weighting_scheme calc
_refine_ls_wR_factor_gt 0.2038
_refine_ls_wR_factor_ref 0.2236
_reflns_Friedel_coverage 0.000
_reflns_number_gt 10367
_reflns_number_total 15071
_reflns_threshold_expression 'I > 2\s(I)'
_cod_data_source_file d0cc05336h2.cif
_cod_data_source_block Ti4-5
_cod_database_code 7127730
_shelx_shelxl_version_number 2018/3
_shelx_space_group_comment
;
The symmetry employed for this shelxl refinement is uniquely defined
by the following loop, which should always be used as a source of
symmetry information in preference to the above space-group names.
They are only intended as comments.
;
_shelx_estimated_absorpt_t_max 0.625
_shelx_estimated_absorpt_t_min 0.563
_olex2_refinement_description
;
1. Fixed Uiso
 At 1.2 times of:
  All C(H) groups, All C(H,H) groups
 At 1.5 times of:
  All C(H,H,H) groups
2. Restrained distances
 C81-C75
 1.45 with sigma of 0.01
 C59-C56A \\sim C59-C55 \\sim C59-C55A \\sim C59-C57 \\sim C59-C57A \\sim
C59-C56A
 with sigma of 0.01
 C82-C49 \\sim C82-C50 \\sim C82-C51 \\sim C82-C52 \\sim C82-C53 \\sim C82-C54
 with sigma of 0.01
 C83-C60 \\sim C83-C61 \\sim C83-C62 \\sim C83-C63 \\sim C83-C64 \\sim C83-C65
 with sigma of 0.01
 C1-C44 \\sim C1-C45 \\sim C1-C46
 with sigma of 0.01
3. Rigid bond restraints
 C59
 with sigma for 1-2 distances of 0.01 and sigma for 1-3 distances of 0.02
4. Uiso/Uaniso restraints and constraints
C59: within 2A with sigma of 0.01 and sigma for terminal atoms of 0.2 within 2A
Uanis(C53) \\sim Ueq, Uanis(C64) \\sim Ueq, Uanis(C62) \\sim Ueq, Uanis(C60)
\\sim Ueq, Uanis(C40) \\sim Ueq, Uanis(C51) \\sim Ueq, Uanis(C69) \\sim Ueq,
Uanis(C73) \\sim Ueq, Uanis(C70) \\sim Ueq, Uanis(C50) \\sim Ueq, Uanis(C78A)
\\sim Ueq, Uanis(C81) \\sim Ueq, Uanis(C40) \\sim Ueq, Uanis(C68) \\sim Ueq,
Uanis(C39) \\sim Ueq, Uanis(C57) \\sim Ueq, Uanis(C72) \\sim Ueq, Uanis(C54)
\\sim Ueq, Uanis(C57A) \\sim Ueq, Uanis(C75) \\sim Ueq, Uanis(C45) \\sim Ueq,
Uanis(C25A) \\sim Ueq: with sigma of 0.01 and sigma for terminal atoms of 0.02
Uanis(C55A) \\sim Ueq, Uanis(C55) \\sim Ueq, Uanis(C56A) \\sim Ueq: with sigma
of 0.001 and sigma for terminal atoms of 0.002
5. Others
 Sof(C62)=Sof(H62A)=Sof(H62B)=Sof(H62C)=Sof(C60)=Sof(H60A)=Sof(H60B)=Sof(H60C)=
 Sof(C64)=Sof(H64A)=Sof(H64B)=Sof(H64C)=1-FVAR(1)
 Sof(C63)=Sof(H63A)=Sof(H63B)=Sof(H63C)=Sof(C61)=Sof(H61A)=Sof(H61B)=Sof(H61C)=
 Sof(C65)=Sof(H65A)=Sof(H65B)=Sof(H65C)=FVAR(1)
 Sof(C51)=Sof(H51A)=Sof(H51B)=Sof(H51C)=Sof(C53)=Sof(H53A)=Sof(H53B)=Sof(H53C)=
 Sof(C49)=Sof(H49A)=Sof(H49B)=Sof(H49C)=1-FVAR(2)
 Sof(C50)=Sof(H50A)=Sof(H50B)=Sof(H50C)=Sof(C52)=Sof(H52A)=Sof(H52B)=Sof(H52C)=
 Sof(C54)=Sof(H54A)=Sof(H54B)=Sof(H54C)=FVAR(2)
 Sof(C69)=Sof(H69)=Sof(C73)=Sof(H73)=Sof(C72)=Sof(H72)=Sof(C70)=Sof(H70)=
 Sof(C78A)=Sof(Br4)=Sof(C25A)=1-FVAR(3)
 Sof(Br3)=Sof(C80)=Sof(H80)=Sof(C79)=Sof(H79)=Sof(C77)=Sof(H77)=Sof(C78)=
 Sof(C76)=Sof(H76)=Sof(C25)=FVAR(3)
 Sof(C55A)=Sof(H55A)=Sof(H55B)=Sof(H55C)=Sof(C57A)=Sof(H57A)=Sof(H57B)=
 Sof(H57C)=Sof(C56A)=Sof(H56A)=Sof(H56B)=Sof(H56C)=1-FVAR(4)
 Sof(C56)=Sof(H56D)=Sof(H56E)=Sof(H56F)=Sof(C57)=Sof(H57D)=Sof(H57E)=Sof(H57F)=
 Sof(C55)=Sof(H55D)=Sof(H55E)=Sof(H55F)=FVAR(4)
 Fixed Sof: N3(0.5) C9(0.5) C68(0.5) H68A(0.5) H68B(0.5) H68C(0.5) N82(0.5)
 C81(0.5) H81A(0.5) H81B(0.5) H81C(0.5) C75(0.5)
6.a Ternary CH refined with riding coordinates:
 C42(H42), C39(H39)
6.b Secondary CH2 refined with riding coordinates:
 C15(H15A,H15B), C00Y(H00A,H00B), C22(H22A,H22B), C29(H29A,H29B)
6.c Aromatic/amide H refined with riding coordinates:
 C18(H18), C20(H20), C24(H24), C26(H26), C31(H31), C3(H3), C2(H2), C5(H5),
 C6(H6), C33(H33), C13(H13), C11(H11), C80(H80), C79(H79), C77(H77), C76(H76),
 C69(H69), C73(H73), C72(H72), C70(H70)
6.d Idealised Me refined as rotating group:
 C37(H37A,H37B,H37C), C41(H41A,H41B,H41C), C38(H38A,H38B,H38C), C40(H40A,H40B,
 H40C), C43(H43A,H43B,H43C), C68(H68A,H68B,H68C), C50(H50A,H50B,H50C), C52(H52A,
 H52B,H52C), C54(H54A,H54B,H54C), C51(H51A,H51B,H51C), C53(H53A,H53B,H53C),
 C49(H49A,H49B,H49C), C63(H63A,H63B,H63C), C61(H61A,H61B,H61C), C65(H65A,H65B,
 H65C), C62(H62A,H62B,H62C), C60(H60A,H60B,H60C), C64(H64A,H64B,H64C), C47(H47A,
 H47B,H47C), C66(H66A,H66B,H66C), C81(H81A,H81B,H81C), C55A(H55A,H55B,H55C),
 C57A(H57A,H57B,H57C), C56A(H56A,H56B,H56C), C56(H56D,H56E,H56F), C57(H57D,H57E,
 H57F), C55(H55D,H55E,H55F), C44(H44A,H44B,H44C), C46(H46A,H46B,H46C), C45(H45A,
 H45B,H45C)
;
_olex2_submission_special_instructions 'No special instructions were received'

loop_
_space_group_symop_operation_xyz
'x, y, z'
'-x, y, -z+1/2'
'x+1/2, y+1/2, z'
'-x+1/2, y+1/2, -z+1/2'
'-x, -y, -z'
'x, -y, z-1/2'
'-x+1/2, -y+1/2, -z'
'x+1/2, -y+1/2, z-1/2'

loop_
_atom_site_label
_atom_site_type_symbol
_atom_site_fract_x
_atom_site_fract_y
_atom_site_fract_z
_atom_site_U_iso_or_equiv
_atom_site_adp_type
_atom_site_occupancy
_atom_site_site_symmetry_order
_atom_site_calc_flag
_atom_site_refinement_flags_posn
_atom_site_refinement_flags_adp
_atom_site_refinement_flags_occupancy
_atom_site_disorder_assembly
_atom_site_disorder_group
Ti1 Ti 0.38002(2) 0.57948(3) 0.42596(3) 0.03577(18) Uani 1 1 d . . . . .
Ti2 Ti 0.42539(2) 0.68119(2) 0.32488(2) 0.02366(16) Uani 1 1 d . . . . .
O1 O 0.33513(10) 0.53203(11) 0.39873(12) 0.0518(7) Uani 1 1 d . . . . .
O2 O 0.34685(10) 0.60521(11) 0.48248(11) 0.0468(6) Uani 1 1 d . . . . .
O3 O 0.36921(8) 0.63995(9) 0.37073(9) 0.0301(5) Uani 1 1 d . . . . .
O4 O 0.39850(8) 0.65439(9) 0.25780(9) 0.0315(5) Uani 1 1 d . . . . .
O5 O 0.46741(8) 0.60960(9) 0.33448(9) 0.0324(5) Uani 1 1 d . . . . .
O006 O 0.38504(7) 0.74172(9) 0.33178(8) 0.0271(5) Uani 1 1 d . . . . .
O6 O 0.43077(10) 0.54034(10) 0.37643(11) 0.0469(6) Uani 1 1 d . . . . .
O7 O 0.47817(7) 0.72010(8) 0.30347(8) 0.0252(4) Uani 1 1 d . . . . .
O8 O 0.45437(8) 0.69792(9) 0.40640(9) 0.0317(5) Uani 1 1 d . . . . .
O9 O 0.44205(9) 0.62331(11) 0.45860(10) 0.0419(6) Uani 1 1 d . . . . .
N00V N 0.41212(14) 0.51455(15) 0.48379(15) 0.0567(9) Uani 1 1 d . . . . .
C17 C 0.48945(11) 0.76054(12) 0.17903(11) 0.0229(6) Uani 1 1 d . . . . .
C18 C 0.46954(12) 0.85629(13) 0.16386(13) 0.0310(7) Uani 1 1 d . . . . .
H18 H 0.479269 0.894200 0.165607 0.037 Uiso 1 1 calc R U . . .
C16 C 0.50411(11) 0.81620(13) 0.18192(12) 0.0255(6) Uani 1 1 d . . . . .
C21 C 0.44121(11) 0.74593(13) 0.15819(12) 0.0259(6) Uani 1 1 d . . . . .
C23 C 0.37730(12) 0.66579(13) 0.16019(13) 0.0297(7) Uani 1 1 d . . . . .
C28 C 0.36559(11) 0.64706(13) 0.21290(13) 0.0281(7) Uani 1 1 d . . . . .
C20 C 0.40808(12) 0.78735(14) 0.14103(13) 0.0315(7) Uani 1 1 d . . . . .
H20 H 0.375292 0.777477 0.127241 0.038 Uiso 1 1 calc R U . . .
C35 C 0.67906(11) 0.65940(14) 0.14079(13) 0.0322(7) Uani 1 1 d . . . . .
C19 C 0.42144(12) 0.84343(14) 0.14338(13) 0.0330(7) Uani 1 1 d . . . . .
C8 C 0.61446(11) 0.78789(13) 0.13564(13) 0.0286(7) Uani 1 1 d . . . . .
C24 C 0.34098(12) 0.66179(15) 0.11556(14) 0.0363(8) Uani 1 1 d . . . . .
H24 H 0.348344 0.675257 0.079632 0.044 Uiso 1 1 calc R U . . .
C15 C 0.55685(11) 0.83289(13) 0.20061(12) 0.0270(6) Uani 1 1 d . . . . .
H15A H 0.571157 0.805974 0.228766 0.032 Uiso 1 1 calc R U . . .
H15B H 0.556819 0.869963 0.218544 0.032 Uiso 1 1 calc R U . . .
C34 C 0.69678(12) 0.70373(14) 0.11035(14) 0.0343(7) Uani 1 1 d . . . . .
C7 C 0.46454(12) 0.56006(14) 0.34860(14) 0.0330(7) Uani 1 1 d . . . . .
C26 C 0.28586(13) 0.61624(16) 0.17380(15) 0.0410(8) Uani 1 1 d . . . . .
H26 H 0.255139 0.598108 0.178428 0.049 Uiso 1 1 calc R U . . .
C27 C 0.32095(12) 0.61925(14) 0.21970(14) 0.0334(7) Uani 1 1 d . . . . .
C74 C 0.45632(12) 0.67317(15) 0.45171(14) 0.0360(8) Uani 1 1 d . . . . .
C00Y C 0.66434(13) 0.73514(14) 0.06631(14) 0.0357(8) Uani 1 1 d . . . . .
H00A H 0.685083 0.745344 0.035311 0.043 Uiso 1 1 calc R U . . .
H00B H 0.638156 0.709563 0.050495 0.043 Uiso 1 1 calc R U . . .
C22 C 0.42908(12) 0.68510(13) 0.15112(14) 0.0313(7) Uani 1 1 d . . . . .
H22A H 0.436352 0.674297 0.112487 0.038 Uiso 1 1 calc R U . . .
H22B H 0.452328 0.664159 0.177382 0.038 Uiso 1 1 calc R U . . .
C31 C 0.75848(13) 0.65131(17) 0.19226(16) 0.0445(9) Uani 1 1 d . . . . .
H31 H 0.779474 0.633431 0.220531 0.053 Uiso 1 1 calc R U . . .
C3 C 0.54346(14) 0.54159(15) 0.30341(15) 0.0433(9) Uani 1 1 d . . . . .
H3 H 0.544852 0.580165 0.295355 0.052 Uiso 1 1 calc R U . . .
C32 C 0.77825(14) 0.69285(18) 0.16048(17) 0.0477(9) Uani 1 1 d . . . . .
C2 C 0.58102(16) 0.50726(18) 0.28691(18) 0.0527(10) Uani 1 1 d . . . . .
H2 H 0.608779 0.521891 0.269516 0.063 Uiso 1 1 calc R U . . .
C59 C 0.38513(15) 0.88913(17) 0.12358(18) 0.0557(11) Uani 1 1 d D . . . .
C36 C 0.42455(17) 0.4772(2) 0.50988(18) 0.0573(11) Uani 1 1 d . . . . .
C83 C 0.60865(15) 0.93415(17) 0.02872(17) 0.0573(11) Uani 1 1 d D . . . .
C5 C 0.5019(2) 0.46550(18) 0.3425(2) 0.0673(14) Uani 1 1 d . . . . .
H5 H 0.475692 0.451064 0.362747 0.081 Uiso 1 1 calc R U . . .
C82 C 0.25452(15) 0.6359(2) 0.07234(17) 0.0624(12) Uani 1 1 d D . . . .
C1 C 0.83387(15) 0.7072(2) 0.16839(18) 0.0622(12) Uani 1 1 d D . . . .
C71 C 0.5766(2) 0.45123(19) 0.2967(2) 0.0664(13) Uani 1 1 d . . . . .
C6 C 0.5384(3) 0.4298(2) 0.3240(3) 0.0899(19) Uani 1 1 d . . . . .
H6 H 0.536410 0.391002 0.330415 0.108 Uiso 1 1 calc R U . . .
C37 C 0.4368(3) 0.4266(2) 0.5416(3) 0.097(2) Uani 1 1 d . . . . .
H37A H 0.426085 0.394264 0.518904 0.145 Uiso 1 1 calc R U . . .
H37B H 0.419614 0.426806 0.576476 0.145 Uiso 1 1 calc R U . . .
H37C H 0.472758 0.424865 0.550783 0.145 Uiso 1 1 calc R U . . .
C42 C 0.3083(3) 0.5934(3) 0.5158(3) 0.099(2) Uani 1 1 d . . . . .
H42 H 0.288454 0.562013 0.498347 0.119 Uiso 1 1 calc R U . . .
C41 C 0.2752(2) 0.6395(3) 0.5236(3) 0.099(2) Uani 1 1 d . . . . .
H41A H 0.293703 0.669663 0.543261 0.148 Uiso 1 1 calc R U . . .
H41B H 0.248140 0.627410 0.545959 0.148 Uiso 1 1 calc R U . . .
H41C H 0.261359 0.652747 0.486785 0.148 Uiso 1 1 calc R U . . .
C38 C 0.3342(5) 0.4333(3) 0.3964(4) 0.176(5) Uani 1 1 d . . . . .
H38A H 0.368721 0.431040 0.386462 0.264 Uiso 1 1 calc R U . . .
H38B H 0.315078 0.402423 0.378842 0.264 Uiso 1 1 calc R U . . .
H38C H 0.333204 0.431194 0.437373 0.264 Uiso 1 1 calc R U . . .
C30 C 0.70894(13) 0.63479(15) 0.18431(14) 0.0367(8) Uani 1 1 d . . . . .
C14 C 0.63931(12) 0.78726(15) 0.08563(14) 0.0352(8) Uani 1 1 d . . . . .
C10 C 0.58836(11) 0.83444(14) 0.15063(13) 0.0307(7) Uani 1 1 d . . . . .
C40 C 0.2573(3) 0.4951(5) 0.3765(4) 0.182(5) Uani 1 1 d . U . . .
H40A H 0.250440 0.518925 0.408339 0.274 Uiso 1 1 calc R U . . .
H40B H 0.240844 0.459177 0.380213 0.274 Uiso 1 1 calc R U . . .
H40C H 0.244781 0.512893 0.341257 0.274 Uiso 1 1 calc R U . . .
C58 C 0.29394(13) 0.63860(17) 0.12172(15) 0.0426(9) Uani 1 1 d . . . . .
C4 C 0.50399(14) 0.52133(14) 0.33126(14) 0.0388(8) Uani 1 1 d . . . . .
C33 C 0.74671(13) 0.71892(17) 0.12103(15) 0.0416(8) Uani 1 1 d . . . . .
H33 H 0.759310 0.748606 0.100013 0.050 Uiso 1 1 calc R U . . .
C29 C 0.68887(13) 0.59337(15) 0.22427(14) 0.0375(8) Uani 1 1 d . . . . .
H29A H 0.713058 0.562689 0.230674 0.045 Uiso 1 1 calc R U . . .
H29B H 0.657538 0.577444 0.206894 0.045 Uiso 1 1 calc R U . . .
C13 C 0.63808(14) 0.83499(15) 0.05329(15) 0.0409(8) Uani 1 1 d . . . . .
H13 H 0.655612 0.835265 0.020143 0.049 Uiso 1 1 calc R U . . .
C11 C 0.58822(13) 0.88114(14) 0.11650(14) 0.0365(8) Uani 1 1 d . . . . .
H11 H 0.570956 0.913297 0.127439 0.044 Uiso 1 1 calc R U . . .
C12 C 0.61232(14) 0.88273(16) 0.06699(16) 0.0424(9) Uani 1 1 d . . . . .
C39 C 0.3123(3) 0.4864(3) 0.3760(4) 0.123(3) Uani 1 1 d . U . . .
H39 H 0.318898 0.487792 0.335268 0.147 Uiso 1 1 calc R U . . .
C43 C 0.3319(4) 0.5743(5) 0.5736(3) 0.187(6) Uani 1 1 d . . . . .
H43A H 0.361579 0.596704 0.583862 0.280 Uiso 1 1 calc R U . . .
H43B H 0.341292 0.535132 0.571529 0.280 Uiso 1 1 calc R U . . .
H43C H 0.307864 0.579070 0.602109 0.280 Uiso 1 1 calc R U . . .
Br2 Br 0.62529(3) 0.40336(3) 0.26922(3) 0.1128(3) Uani 1 1 d . . . . .
Br3 Br 0.51964(4) 0.81397(6) 0.66025(5) 0.1526(7) Uani 0.790(2) 1 d . . P A 1
C80 C 0.4908(2) 0.7607(2) 0.4964(3) 0.0663(16) Uani 0.790(2) 1 d . . P A 1
H80 H 0.492388 0.775740 0.459753 0.080 Uiso 0.790(2) 1 calc R U P A 1
C79 C 0.5058(3) 0.7923(3) 0.5430(3) 0.089(2) Uani 0.790(2) 1 d . . P A 1
H79 H 0.518651 0.828750 0.538927 0.107 Uiso 0.790(2) 1 calc R U P A 1
C77 C 0.4850(3) 0.7176(4) 0.6027(2) 0.083(2) Uani 0.790(2) 1 d . . P A 1
H77 H 0.482787 0.703023 0.639462 0.100 Uiso 0.790(2) 1 calc R U P A 1
C78 C 0.5017(3) 0.7695(4) 0.5956(3) 0.086(2) Uani 0.790(2) 1 d . . P A 1
C76 C 0.4710(2) 0.6857(3) 0.5562(2) 0.0613(16) Uani 0.790(2) 1 d . . P A 1
H76 H 0.459655 0.648803 0.560816 0.074 Uiso 0.790(2) 1 calc R U P A 1
C25 C 0.47354(18) 0.7073(2) 0.50279(19) 0.0383(11) Uani 0.790(2) 1 d . . P A 1
N3 N 0.6102(4) 0.6872(5) 0.5281(5) 0.098(3) Uani 0.5 1 d . . P B 1
C9 C 0.6173(4) 0.6975(6) 0.5715(6) 0.085(3) Uani 0.5 1 d . . P B 1
C68 C 0.6244(10) 0.7097(12) 0.6324(12) 0.168(13) Uani 0.5 1 d . U P B 1
H68A H 0.625117 0.750014 0.638118 0.253 Uiso 0.5 1 calc R U P B 1
H68B H 0.655839 0.693550 0.647854 0.253 Uiso 0.5 1 calc R U P B 1
H68C H 0.596827 0.693706 0.651596 0.253 Uiso 0.5 1 calc R U P B 1
C69 C 0.5056(8) 0.6512(10) 0.5431(8) 0.059(5) Uani 0.210(2) 1 d . U P A 2
H69 H 0.486790 0.618629 0.549115 0.071 Uiso 0.210(2) 1 calc R U P A 2
C73 C 0.5290(9) 0.7250(10) 0.4846(10) 0.067(6) Uani 0.210(2) 1 d . U P A 2
H73 H 0.525803 0.746496 0.451042 0.080 Uiso 0.210(2) 1 calc R U P A 2
C72 C 0.5667(10) 0.7348(13) 0.5253(11) 0.083(7) Uani 0.210(2) 1 d . U P A 2
H72 H 0.589481 0.763386 0.517471 0.100 Uiso 0.210(2) 1 calc R U P A 2
C70 C 0.5437(11) 0.6688(13) 0.5832(13) 0.095(9) Uani 0.210(2) 1 d . U P A 2
H70 H 0.547699 0.651030 0.618860 0.114 Uiso 0.210(2) 1 calc R U P A 2
C78A C 0.5746(11) 0.7108(12) 0.5711(11) 0.077(7) Uani 0.210(2) 1 d . U P A 2
Br4 Br 0.6264(2) 0.7270(3) 0.6268(2) 0.148(3) Uani 0.210(2) 1 d . . P A 2
C25A C 0.4962(10) 0.6834(12) 0.4939(10) 0.064(6) Uani 0.210(2) 1 d . U P A 2
C50 C 0.2086(5) 0.6666(9) 0.0870(6) 0.131(6) Uani 0.590(14) 1 d D U P C 1
H50A H 0.217461 0.704806 0.097601 0.196 Uiso 0.590(14) 1 calc R U P C 1
H50B H 0.194272 0.647984 0.118600 0.196 Uiso 0.590(14) 1 calc R U P C 1
H50C H 0.184282 0.666848 0.054328 0.196 Uiso 0.590(14) 1 calc R U P C 1
C52 C 0.2707(4) 0.6638(6) 0.0196(4) 0.090(4) Uani 0.590(14) 1 d D . P C 1
H52A H 0.241716 0.669485 -0.007082 0.135 Uiso 0.590(14) 1 calc R U P C 1
H52B H 0.294975 0.640228 0.002308 0.135 Uiso 0.590(14) 1 calc R U P C 1
H52C H 0.285956 0.699782 0.029538 0.135 Uiso 0.590(14) 1 calc R U P C 1
C54 C 0.2455(6) 0.5756(4) 0.0571(6) 0.121(6) Uani 0.590(14) 1 d D U P C 1
H54A H 0.224217 0.573258 0.022006 0.182 Uiso 0.590(14) 1 calc R U P C 1
H54B H 0.229205 0.557074 0.087347 0.182 Uiso 0.590(14) 1 calc R U P C 1
H54C H 0.277410 0.557398 0.052015 0.182 Uiso 0.590(14) 1 calc R U P C 1
C51 C 0.2469(8) 0.6928(5) 0.0474(10) 0.104(7) Uani 0.410(14) 1 d D U P C 2
H51A H 0.278352 0.706531 0.034655 0.156 Uiso 0.410(14) 1 calc R U P C 2
H51B H 0.235270 0.718054 0.075881 0.156 Uiso 0.410(14) 1 calc R U P C 2
H51C H 0.221959 0.690965 0.015276 0.156 Uiso 0.410(14) 1 calc R U P C 2
C53 C 0.2743(6) 0.5988(9) 0.0283(7) 0.111(7) Uani 0.410(14) 1 d D U P C 2
H53A H 0.253171 0.602179 -0.006890 0.166 Uiso 0.410(14) 1 calc R U P C 2
H53B H 0.274226 0.560224 0.041247 0.166 Uiso 0.410(14) 1 calc R U P C 2
H53C H 0.308342 0.609949 0.021716 0.166 Uiso 0.410(14) 1 calc R U P C 2
C49 C 0.2046(3) 0.6174(8) 0.0909(5) 0.072(5) Uani 0.410(14) 1 d D . P C 2
H49A H 0.192772 0.644477 0.117582 0.108 Uiso 0.410(14) 1 calc R U P C 2
H49B H 0.208163 0.581017 0.109192 0.108 Uiso 0.410(14) 1 calc R U P C 2
H49C H 0.180621 0.614761 0.058050 0.108 Uiso 0.410(14) 1 calc R U P C 2
C63 C 0.6591(3) 0.9471(3) 0.0068(4) 0.081(3) Uani 0.695(10) 1 d D . P D 3
H63A H 0.656687 0.981239 -0.015593 0.122 Uiso 0.695(10) 1 calc R U P D 3
H63B H 0.669116 0.916302 -0.016794 0.122 Uiso 0.695(10) 1 calc R U P D 3
H63C H 0.683871 0.951974 0.038632 0.122 Uiso 0.695(10) 1 calc R U P D 3
C61 C 0.5725(3) 0.9220(3) -0.0203(3) 0.075(3) Uani 0.695(10) 1 d D . P D 3
H61A H 0.538655 0.921331 -0.007790 0.112 Uiso 0.695(10) 1 calc R U P D 3
H61B H 0.580179 0.885853 -0.036370 0.112 Uiso 0.695(10) 1 calc R U P D 3
H61C H 0.574778 0.950921 -0.048964 0.112 Uiso 0.695(10) 1 calc R U P D 3
C65 C 0.5941(5) 0.9864(3) 0.0594(3) 0.093(4) Uani 0.695(10) 1 d D . P D 3
H65A H 0.619167 0.994423 0.090210 0.139 Uiso 0.695(10) 1 calc R U P D 3
H65B H 0.561687 0.980841 0.074630 0.139 Uiso 0.695(10) 1 calc R U P D 3
H65C H 0.591978 1.017719 0.032985 0.139 Uiso 0.695(10) 1 calc R U P D 3
C62 C 0.6230(9) 0.9204(7) -0.0302(5) 0.086(7) Uani 0.305(10) 1 d D U P D 4
H62A H 0.632079 0.954534 -0.049261 0.129 Uiso 0.305(10) 1 calc R U P D 4
H62B H 0.594695 0.902843 -0.051623 0.129 Uiso 0.305(10) 1 calc R U P D 4
H62C H 0.651314 0.894799 -0.027797 0.129 Uiso 0.305(10) 1 calc R U P D 4
C60 C 0.5541(4) 0.9502(8) 0.0177(9) 0.083(6) Uani 0.305(10) 1 d D U P D 4
H60A H 0.547698 0.984602 0.037915 0.125 Uiso 0.305(10) 1 calc R U P D 4
H60B H 0.533087 0.920446 0.030949 0.125 Uiso 0.305(10) 1 calc R U P D 4
H60C H 0.546471 0.955838 -0.022737 0.125 Uiso 0.305(10) 1 calc R U P D 4
C64 C 0.6419(9) 0.9786(7) 0.0543(8) 0.091(7) Uani 0.305(10) 1 d D U P D 4
H64A H 0.641678 1.010599 0.028826 0.136 Uiso 0.305(10) 1 calc R U P D 4
H64B H 0.675926 0.964276 0.060441 0.136 Uiso 0.305(10) 1 calc R U P D 4
H64C H 0.630027 0.990148 0.090400 0.136 Uiso 0.305(10) 1 calc R U P D 4
N1 N 0.6932(6) 1.0115(7) 0.2143(6) 0.226(8) Uani 1 1 d . . . . .
C48 C 0.7028(6) 0.9684(9) 0.1982(5) 0.169(8) Uani 1 1 d . . . . .
C47 C 0.7130(5) 0.9134(7) 0.1807(5) 0.181(6) Uani 1 1 d . . . . .
H47A H 0.707345 0.887457 0.211243 0.272 Uiso 1 1 calc R U . . .
H47B H 0.747677 0.910942 0.171325 0.272 Uiso 1 1 calc R U . . .
H47C H 0.690936 0.904046 0.147490 0.272 Uiso 1 1 calc R U . . .
N2 N 0.2272(2) 0.8351(3) 0.2110(4) 0.141(3) Uani 1 1 d . . . . .
C66 C 0.29818(18) 0.7654(2) 0.2336(2) 0.0681(13) Uani 1 1 d . . . . .
H66A H 0.293681 0.732804 0.209219 0.102 Uiso 1 1 calc R U . . .
H66B H 0.298070 0.753951 0.273089 0.102 Uiso 1 1 calc R U . . .
H66C H 0.329976 0.783282 0.227442 0.102 Uiso 1 1 calc R U . . .
C67 C 0.2584(2) 0.8039(2) 0.2207(3) 0.0804(15) Uani 1 1 d . . . . .
N82 N 0.5836(11) 1.0591(10) 0.2402(18) 0.316(19) Uani 0.5 1 d . . P . .
C81 C 0.5210(8) 1.0025(10) 0.1816(11) 0.172(8) Uani 0.5 1 d D U P . .
H81A H 0.517477 1.020726 0.144738 0.258 Uiso 0.5 1 calc R U P . .
H81B H 0.489144 1.003749 0.198880 0.258 Uiso 0.5 1 calc R U P . .
H81C H 0.531030 0.963809 0.176984 0.258 Uiso 0.5 1 calc R U P . .
C75 C 0.5581(10) 1.0308(12) 0.2171(11) 0.184(9) Uani 0.5 1 d D U P . .
C55A C 0.4065(7) 0.9478(5) 0.1249(9) 0.065(6) Uani 0.241(9) 1 d D U P E 2
H55A H 0.387638 0.970746 0.096801 0.097 Uiso 0.241(9) 1 calc R U P E 2
H55B H 0.441438 0.946471 0.116272 0.097 Uiso 0.241(9) 1 calc R U P E 2
H55C H 0.404080 0.963831 0.162383 0.097 Uiso 0.241(9) 1 calc R U P E 2
C57A C 0.3408(10) 0.8887(14) 0.1598(15) 0.116(11) Uani 0.241(9) 1 d D U P E 2
H57A H 0.352442 0.881557 0.199086 0.174 Uiso 0.241(9) 1 calc R U P E 2
H57B H 0.317544 0.859412 0.146533 0.174 Uiso 0.241(9) 1 calc R U P E 2
H57C H 0.323993 0.924731 0.156978 0.174 Uiso 0.241(9) 1 calc R U P E 2
C56A C 0.3897(11) 0.8914(13) 0.0599(5) 0.091(8) Uani 0.241(9) 1 d D U P E 2
H56A H 0.367167 0.919837 0.043185 0.136 Uiso 0.241(9) 1 calc R U P E 2
H56B H 0.380772 0.855165 0.043257 0.136 Uiso 0.241(9) 1 calc R U P E 2
H56C H 0.423979 0.900531 0.052424 0.136 Uiso 0.241(9) 1 calc R U P E 2
C56 C 0.3367(2) 0.8676(3) 0.0972(3) 0.071(2) Uani 0.759(9) 1 d . . P E 1
H56D H 0.318155 0.849555 0.125991 0.106 Uiso 0.759(9) 1 calc R U P E 1
H56E H 0.343143 0.840595 0.067800 0.106 Uiso 0.759(9) 1 calc R U P E 1
H56F H 0.317095 0.898494 0.080476 0.106 Uiso 0.759(9) 1 calc R U P E 1
C57 C 0.3737(3) 0.9231(4) 0.1750(4) 0.106(4) Uani 0.759(9) 1 d D U P E 1
H57D H 0.404793 0.936833 0.193918 0.159 Uiso 0.759(9) 1 calc R U P E 1
H57E H 0.356449 0.899684 0.200990 0.159 Uiso 0.759(9) 1 calc R U P E 1
H57F H 0.352423 0.954604 0.163113 0.159 Uiso 0.759(9) 1 calc R U P E 1
C55 C 0.4096(4) 0.9255(5) 0.0818(5) 0.122(4) Uani 0.759(9) 1 d D U P E 1
H55D H 0.385240 0.951964 0.064955 0.183 Uiso 0.759(9) 1 calc R U P E 1
H55E H 0.422153 0.902268 0.052196 0.183 Uiso 0.759(9) 1 calc R U P E 1
H55F H 0.437340 0.945817 0.101237 0.183 Uiso 0.759(9) 1 calc R U P E 1
C44 C 0.8503(3) 0.7127(5) 0.2293(3) 0.163(4) Uani 1 1 d D . . . .
H44A H 0.828347 0.738608 0.247197 0.245 Uiso 1 1 calc R U . . .
H44B H 0.884520 0.726759 0.233253 0.245 Uiso 1 1 calc R U . . .
H44C H 0.848957 0.676295 0.247515 0.245 Uiso 1 1 calc R U . . .
C46 C 0.8458(3) 0.7602(4) 0.1396(5) 0.205(6) Uani 1 1 d D . . . .
H46A H 0.843640 0.754328 0.098738 0.308 Uiso 1 1 calc R U . . .
H46B H 0.879507 0.772108 0.152279 0.308 Uiso 1 1 calc R U . . .
H46C H 0.821947 0.788951 0.148756 0.308 Uiso 1 1 calc R U . . .
C45 C 0.8616(3) 0.6627(5) 0.1412(5) 0.194(5) Uani 1 1 d D U . . .
H45A H 0.857421 0.627627 0.161112 0.290 Uiso 1 1 calc R U . . .
H45B H 0.896965 0.672403 0.142747 0.290 Uiso 1 1 calc R U . . .
H45C H 0.848689 0.658794 0.101863 0.290 Uiso 1 1 calc R U . . .

loop_
_atom_site_aniso_label
_atom_site_aniso_U_11
_atom_site_aniso_U_22
_atom_site_aniso_U_33
_atom_site_aniso_U_23
_atom_site_aniso_U_13
_atom_site_aniso_U_12
Ti1 0.0394(4) 0.0313(4) 0.0371(4) 0.0078(3) 0.0060(3) -0.0039(3)
Ti2 0.0241(3) 0.0212(3) 0.0251(3) -0.0010(2) -0.0015(2) -0.0025(2)
O1 0.0569(16) 0.0383(15) 0.0605(17) 0.0095(13) 0.0060(13) -0.0194(12)
O2 0.0527(16) 0.0463(16) 0.0432(14) 0.0099(12) 0.0150(12) -0.0030(12)
O3 0.0299(11) 0.0256(12) 0.0344(12) 0.0046(9) -0.0002(9) -0.0041(9)
O4 0.0277(11) 0.0346(13) 0.0313(11) -0.0071(10) -0.0040(9) -0.0073(9)
O5 0.0353(12) 0.0213(12) 0.0406(13) 0.0029(9) 0.0032(10) 0.0005(9)
O006 0.0256(11) 0.0259(11) 0.0295(11) -0.0024(9) 0.0016(8) -0.0012(8)
O6 0.0567(16) 0.0283(13) 0.0576(16) 0.0050(12) 0.0173(13) -0.0038(11)
O7 0.0249(11) 0.0218(11) 0.0285(11) -0.0020(8) -0.0004(8) -0.0020(8)
O8 0.0358(12) 0.0317(12) 0.0268(11) 0.0017(9) -0.0034(9) -0.0051(9)
O9 0.0413(14) 0.0431(15) 0.0396(13) 0.0111(11) -0.0078(10) -0.0061(11)
N00V 0.066(2) 0.046(2) 0.059(2) 0.0192(18) 0.0143(18) 0.0021(17)
C17 0.0262(15) 0.0228(16) 0.0199(14) 0.0017(11) 0.0024(11) 0.0038(12)
C18 0.0365(18) 0.0231(16) 0.0339(17) 0.0053(13) 0.0053(13) 0.0018(13)
C16 0.0296(16) 0.0244(16) 0.0226(14) -0.0005(12) 0.0024(12) 0.0019(12)
C21 0.0275(15) 0.0271(16) 0.0229(14) 0.0018(12) 0.0010(11) -0.0005(12)
C23 0.0306(16) 0.0250(16) 0.0327(17) -0.0044(13) -0.0026(13) -0.0030(13)
C28 0.0250(15) 0.0267(17) 0.0316(16) -0.0066(13) -0.0049(12) -0.0013(12)
C20 0.0264(16) 0.0361(19) 0.0308(16) 0.0048(14) -0.0056(12) 0.0014(13)
C35 0.0262(16) 0.0350(18) 0.0355(17) -0.0081(14) 0.0032(13) 0.0083(14)
C19 0.0333(17) 0.0327(19) 0.0328(17) 0.0094(14) 0.0008(13) 0.0071(14)
C8 0.0287(16) 0.0265(17) 0.0303(16) 0.0028(13) 0.0012(12) -0.0056(12)
C24 0.0381(18) 0.0364(19) 0.0332(17) -0.0015(15) -0.0051(14) -0.0022(15)
C15 0.0320(16) 0.0206(15) 0.0282(15) -0.0042(12) 0.0009(12) -0.0008(12)
C34 0.0338(18) 0.0374(19) 0.0325(17) -0.0041(14) 0.0084(14) 0.0016(14)
C7 0.0393(18) 0.0256(18) 0.0336(17) -0.0040(14) -0.0012(14) -0.0011(14)
C26 0.0325(18) 0.044(2) 0.045(2) -0.0029(16) -0.0056(15) -0.0135(15)
C27 0.0289(17) 0.0316(18) 0.0388(18) -0.0055(14) -0.0023(13) -0.0057(13)
C74 0.0342(18) 0.041(2) 0.0314(18) 0.0024(15) -0.0049(13) -0.0043(15)
C00Y 0.0364(18) 0.037(2) 0.0344(18) 0.0000(14) 0.0084(14) -0.0006(15)
C22 0.0334(17) 0.0265(17) 0.0338(17) -0.0035(13) 0.0008(13) -0.0012(13)
C31 0.0293(18) 0.059(3) 0.045(2) -0.0026(18) -0.0016(15) 0.0084(17)
C3 0.055(2) 0.0287(19) 0.046(2) -0.0026(16) 0.0031(17) 0.0108(16)
C32 0.0317(19) 0.062(3) 0.050(2) -0.0110(19) 0.0055(16) 0.0001(17)
C2 0.054(2) 0.048(2) 0.057(2) -0.0019(19) 0.0111(19) 0.0126(19)
C59 0.042(2) 0.040(2) 0.083(3) 0.027(2) -0.008(2) 0.0117(17)
C36 0.060(3) 0.061(3) 0.049(2) 0.015(2) -0.0094(19) -0.006(2)
C83 0.070(3) 0.046(2) 0.058(3) 0.021(2) 0.016(2) 0.005(2)
C5 0.102(4) 0.030(2) 0.074(3) 0.011(2) 0.033(3) 0.009(2)
C82 0.045(2) 0.090(4) 0.049(2) -0.002(2) -0.0189(18) -0.015(2)
C1 0.029(2) 0.094(4) 0.063(3) -0.003(2) 0.0009(18) -0.006(2)
C71 0.088(3) 0.049(3) 0.064(3) 0.001(2) 0.021(3) 0.033(2)
C6 0.134(5) 0.029(2) 0.113(5) 0.008(3) 0.048(4) 0.025(3)
C37 0.137(5) 0.055(3) 0.091(4) 0.021(3) -0.039(4) 0.003(3)
C42 0.104(5) 0.119(5) 0.082(4) 0.025(4) 0.052(4) 0.023(4)
C41 0.076(4) 0.114(5) 0.113(5) 0.026(4) 0.058(4) 0.015(3)
C38 0.322(15) 0.064(5) 0.141(8) 0.010(5) 0.015(9) -0.039(7)
C30 0.0334(18) 0.038(2) 0.0388(18) -0.0054(15) 0.0034(14) 0.0100(14)
C14 0.0342(18) 0.037(2) 0.0349(18) 0.0008(15) 0.0051(14) -0.0024(14)
C10 0.0278(16) 0.0291(17) 0.0348(17) 0.0012(14) -0.0007(13) -0.0058(13)
C40 0.114(6) 0.221(10) 0.203(9) 0.107(8) -0.049(6) -0.115(6)
C58 0.0329(19) 0.052(2) 0.041(2) -0.0032(17) -0.0089(15) -0.0057(16)
C4 0.055(2) 0.0262(18) 0.0351(18) -0.0015(14) 0.0022(15) 0.0050(15)
C33 0.0343(19) 0.050(2) 0.042(2) -0.0064(17) 0.0100(15) -0.0037(16)
C29 0.0345(18) 0.037(2) 0.0404(19) -0.0014(15) -0.0033(14) 0.0127(15)
C13 0.048(2) 0.041(2) 0.0354(18) 0.0082(16) 0.0109(15) -0.0027(16)
C11 0.0386(19) 0.0288(18) 0.0424(19) 0.0037(15) 0.0060(15) -0.0013(14)
C12 0.043(2) 0.035(2) 0.049(2) 0.0110(16) 0.0086(16) -0.0005(16)
C39 0.149(6) 0.073(4) 0.137(5) 0.024(4) -0.054(4) -0.054(4)
C43 0.226(11) 0.243(11) 0.104(6) 0.111(7) 0.092(7) 0.124(9)
Br2 0.1462(7) 0.0812(5) 0.1165(5) 0.0079(4) 0.0467(5) 0.0710(4)
Br3 0.1302(9) 0.1993(13) 0.1185(8) -0.1159(9) -0.0561(6) 0.0356(8)
C80 0.083(4) 0.046(3) 0.064(4) -0.009(3) -0.033(3) -0.003(3)
C79 0.109(6) 0.058(4) 0.092(5) -0.026(4) -0.043(4) 0.003(4)
C77 0.089(5) 0.126(7) 0.033(3) -0.012(4) -0.005(3) -0.016(5)
C78 0.072(4) 0.119(7) 0.061(4) -0.054(4) -0.029(3) 0.024(4)
C76 0.061(3) 0.085(4) 0.037(3) 0.001(3) -0.007(2) -0.020(3)
C25 0.032(2) 0.046(3) 0.036(2) -0.008(2) -0.0069(18) 0.005(2)
N3 0.088(7) 0.118(9) 0.086(7) -0.027(7) -0.010(6) 0.015(6)
C9 0.059(7) 0.108(10) 0.086(8) -0.036(7) -0.003(6) 0.016(6)
C68 0.151(17) 0.164(17) 0.19(2) -0.040(13) 0.012(13) 0.087(14)
C69 0.063(9) 0.061(9) 0.051(8) 0.021(7) -0.019(7) -0.017(7)
C73 0.071(9) 0.066(9) 0.063(9) 0.010(8) -0.001(8) -0.019(8)
C72 0.081(10) 0.090(11) 0.077(10) 0.006(8) -0.005(8) -0.011(8)
C70 0.096(11) 0.094(12) 0.094(11) 0.009(9) -0.007(9) -0.018(9)
C78A 0.083(10) 0.077(10) 0.069(10) 0.001(8) -0.013(8) -0.012(8)
Br4 0.149(4) 0.177(5) 0.106(3) 0.035(3) -0.081(3) -0.089(4)
C25A 0.060(9) 0.072(10) 0.061(9) 0.011(8) 0.010(8) -0.012(8)
C50 0.084(8) 0.197(15) 0.103(8) -0.002(10) -0.039(7) 0.045(9)
C52 0.070(7) 0.131(11) 0.062(6) 0.012(6) -0.038(5) -0.013(7)
C54 0.154(12) 0.114(9) 0.085(8) -0.010(6) -0.064(8) -0.061(8)
C51 0.088(11) 0.097(11) 0.117(13) 0.047(10) -0.056(10) -0.018(8)
C53 0.094(10) 0.153(16) 0.080(10) -0.047(10) -0.022(8) -0.024(10)
C49 0.051(7) 0.104(12) 0.055(7) 0.025(7) -0.042(5) -0.031(7)
C63 0.067(5) 0.068(5) 0.110(7) 0.056(5) 0.024(4) -0.008(4)
C61 0.077(5) 0.070(5) 0.075(5) 0.029(4) -0.011(4) -0.002(4)
C65 0.173(11) 0.032(4) 0.079(5) 0.021(4) 0.045(6) 0.015(5)
C62 0.123(15) 0.064(10) 0.073(10) 0.031(8) 0.028(10) -0.001(10)
C60 0.095(12) 0.070(11) 0.083(12) 0.039(10) -0.003(9) 0.015(9)
C64 0.119(15) 0.064(11) 0.089(12) 0.022(9) 0.000(11) -0.020(10)
N1 0.244(13) 0.237(15) 0.191(11) 0.040(10) -0.027(9) -0.158(14)
C48 0.153(11) 0.242(18) 0.108(8) 0.053(11) -0.022(7) -0.130(15)
C47 0.124(8) 0.286(18) 0.131(9) 0.048(11) -0.007(6) -0.011(11)
N2 0.085(4) 0.113(5) 0.221(8) 0.046(5) -0.017(4) 0.036(4)
C66 0.064(3) 0.057(3) 0.082(3) 0.021(2) 0.004(2) 0.015(2)
C67 0.059(3) 0.076(4) 0.104(4) 0.017(3) -0.011(3) 0.006(3)
N82 0.27(3) 0.151(19) 0.51(5) -0.02(2) -0.11(3) -0.11(2)
C81 0.146(13) 0.183(15) 0.193(15) -0.032(13) 0.051(12) 0.036(12)
C75 0.193(12) 0.179(12) 0.182(12) 0.005(9) 0.030(9) 0.015(9)
C55A 0.065(6) 0.063(6) 0.066(6) 0.001(2) 0.003(2) 0.002(2)
C57A 0.100(16) 0.104(17) 0.147(19) 0.040(14) 0.034(14) 0.054(13)
C56A 0.092(8) 0.090(8) 0.091(8) 0.001(2) 0.004(2) 0.002(2)
C56 0.065(4) 0.050(4) 0.089(5) -0.010(3) -0.047(3) 0.034(3)
C57 0.091(6) 0.086(6) 0.133(7) -0.056(5) -0.051(5) 0.061(5)
C55 0.122(4) 0.121(4) 0.124(4) 0.010(2) 0.006(2) 0.002(2)
C44 0.073(4) 0.310(14) 0.102(5) -0.005(7) -0.027(4) -0.078(6)
C46 0.078(5) 0.251(13) 0.276(13) 0.128(11) -0.058(7) -0.099(7)
C45 0.052(4) 0.241(10) 0.293(12) -0.145(9) 0.049(6) -0.016(5)

loop_
_atom_type_symbol
_atom_type_description
_atom_type_scat_dispersion_real
_atom_type_scat_dispersion_imag
_atom_type_scat_source
C C 0.0033 0.0016 'International Tables Vol C Tables 4.2.6.8 and 6.1.1.4'
O O 0.0106 0.0060 'International Tables Vol C Tables 4.2.6.8 and 6.1.1.4'
Ti Ti 0.2776 0.4457 'International Tables Vol C Tables 4.2.6.8 and 6.1.1.4'
Br Br -0.2901 2.4595 'International Tables Vol C Tables 4.2.6.8 and 6.1.1.4'
N N 0.0061 0.0033 'International Tables Vol C Tables 4.2.6.8 and 6.1.1.4'
H H 0.0000 0.0000 'International Tables Vol C Tables 4.2.6.8 and 6.1.1.4'

loop_
_geom_angle_atom_site_label_1
_geom_angle_atom_site_label_2
_geom_angle_atom_site_label_3
_geom_angle
_geom_angle_site_symmetry_1
_geom_angle_site_symmetry_3
_geom_angle_publ_flag
O1 Ti1 O2 97.74(13) . . ?
O1 Ti1 O3 99.86(11) . . ?
O1 Ti1 O6 87.72(12) . . ?
O1 Ti1 O9 169.46(13) . . ?
O1 Ti1 N00V 89.81(14) . . ?
O2 Ti1 O3 100.94(11) . . ?
O2 Ti1 O6 165.24(12) . . ?
O2 Ti1 O9 88.63(12) . . ?
O2 Ti1 N00V 88.32(13) . . ?
O3 Ti1 O6 91.55(9) . . ?
O3 Ti1 O9 87.09(9) . . ?
O3 Ti1 N00V 165.49(11) . . ?
O6 Ti1 N00V 77.96(12) . . ?
O9 Ti1 O6 84.15(11) . . ?
O9 Ti1 N00V 81.95(12) . . ?
O4 Ti2 O3 91.83(9) . . ?
O4 Ti2 O5 88.87(10) . . ?
O4 Ti2 O006 99.23(10) . . ?
O4 Ti2 O8 170.12(10) . . ?
O5 Ti2 O3 87.70(8) . . ?
O5 Ti2 O8 83.89(9) . . ?
O006 Ti2 O3 82.98(9) . . ?
O006 Ti2 O5 167.82(9) . . ?
O006 Ti2 O8 86.92(9) . . ?
O7 Ti2 O3 166.23(9) . . ?
O7 Ti2 O4 101.90(9) . . ?
O7 Ti2 O5 91.55(9) . . ?
O7 Ti2 O006 95.62(9) . . ?
O7 Ti2 O8 85.07(9) . . ?
O8 Ti2 O3 81.18(8) . . ?
C39 O1 Ti1 163.5(5) . . ?
C42 O2 Ti1 143.4(4) . . ?
Ti1 O3 Ti2 126.85(11) . . ?
C35 O3 Ti1 118.06(17) 2_655 . ?
C35 O3 Ti2 115.09(18) 2_655 . ?
C28 O4 Ti2 159.4(2) . . ?
C7 O5 Ti2 141.8(2) . . ?
C8 O006 Ti2 136.31(19) 2_655 . ?
C7 O6 Ti1 130.9(2) . . ?
C17 O7 Ti2 142.13(18) 2_655 . ?
C74 O8 Ti2 135.6(2) . . ?
C74 O9 Ti1 132.2(2) . . ?
C36 N00V Ti1 171.7(4) . . ?
O7 C17 C16 120.1(3) 2_655 . ?
O7 C17 C21 119.2(3) 2_655 . ?
C16 C17 C21 120.6(3) . . ?
C16 C18 H18 118.6 . . ?
C19 C18 H18 118.6 . . ?
C19 C18 C16 122.8(3) . . ?
C17 C16 C15 121.7(3) . . ?
C18 C16 C17 118.1(3) . . ?
C18 C16 C15 120.1(3) . . ?
C17 C21 C22 118.1(3) . . ?
C20 C21 C17 119.1(3) . . ?
C20 C21 C22 122.6(3) . . ?
C28 C23 C24 118.1(3) . . ?
C28 C23 C22 120.4(3) . . ?
C24 C23 C22 121.3(3) . . ?
O4 C28 C23 119.5(3) . . ?
O4 C28 C27 119.5(3) . . ?
C23 C28 C27 121.0(3) . . ?
C21 C20 H20 119.1 . . ?
C21 C20 C19 121.8(3) . . ?
C19 C20 H20 119.1 . . ?
O3 C35 C34 120.5(3) 2_655 . ?
O3 C35 C30 118.9(3) 2_655 . ?
C34 C35 C30 120.6(3) . . ?
C18 C19 C20 117.5(3) . . ?
C18 C19 C59 120.6(3) . . ?
C20 C19 C59 121.8(3) . . ?
O006 C8 C14 119.3(3) 2_655 . ?
O006 C8 C10 120.0(3) 2_655 . ?
C10 C8 C14 120.6(3) . . ?
C23 C24 H24 118.8 . . ?
C23 C24 C58 122.5(3) . . ?
C58 C24 H24 118.8 . . ?
C16 C15 H15A 109.6 . . ?
C16 C15 H15B 109.6 . . ?
C16 C15 C10 110.2(2) . . ?
H15A C15 H15B 108.1 . . ?
C10 C15 H15A 109.6 . . ?
C10 C15 H15B 109.6 . . ?
C35 C34 C00Y 122.6(3) . . ?
C35 C34 C33 117.9(3) . . ?
C33 C34 C00Y 119.5(3) . . ?
O5 C7 O6 124.5(3) . . ?
O5 C7 C4 117.6(3) . . ?
O6 C7 C4 117.9(3) . . ?
C27 C26 H26 118.7 . . ?
C58 C26 H26 118.7 . . ?
C58 C26 C27 122.7(3) . . ?
C28 C27 C29 120.6(3) . 2_655 ?
C26 C27 C28 118.3(3) . . ?
C26 C27 C29 121.1(3) . 2_655 ?
O8 C74 O9 125.1(3) . . ?
O8 C74 C25 115.6(3) . . ?
O8 C74 C25A 120.7(9) . . ?
O9 C74 C25 119.1(3) . . ?
O9 C74 C25A 106.8(10) . . ?
C34 C00Y H00A 108.1 . . ?
C34 C00Y H00B 108.1 . . ?
H00A C00Y H00B 107.3 . . ?
C14 C00Y C34 116.8(3) . . ?
C14 C00Y H00A 108.1 . . ?
C14 C00Y H00B 108.1 . . ?
C21 C22 H22A 107.6 . . ?
C21 C22 H22B 107.6 . . ?
C23 C22 C21 118.7(3) . . ?
C23 C22 H22A 107.6 . . ?
C23 C22 H22B 107.6 . . ?
H22A C22 H22B 107.1 . . ?
C32 C31 H31 118.8 . . ?
C32 C31 C30 122.4(4) . . ?
C30 C31 H31 118.8 . . ?
C2 C3 H3 119.0 . . ?
C4 C3 H3 119.0 . . ?
C4 C3 C2 122.0(4) . . ?
C31 C32 C1 120.5(4) . . ?
C33 C32 C31 117.4(3) . . ?
C33 C32 C1 122.0(4) . . ?
C3 C2 H2 121.2 . . ?
C71 C2 C3 117.6(4) . . ?
C71 C2 H2 121.2 . . ?
C19 C59 C55A 115.5(8) . . ?
C19 C59 C57A 109.4(10) . . ?
C19 C59 C56A 103.6(11) . . ?
C55A C59 C57A 107.8(17) . . ?
C55A C59 C56A 86.0(14) . . ?
C57A C59 C56A 133.2(19) . . ?
C56 C59 C19 113.5(4) . . ?
C56 C59 C57 107.5(5) . . ?
C56 C59 C55 109.5(6) . . ?
C57 C59 C19 107.6(4) . . ?
C55 C59 C19 108.6(5) . . ?
C55 C59 C57 110.0(7) . . ?
N00V C36 C37 175.1(5) . . ?
C63 C83 C12 110.4(4) . . ?
C61 C83 C12 108.4(4) . . ?
C61 C83 C63 108.6(6) . . ?
C61 C83 C65 111.1(6) . . ?
C65 C83 C12 113.0(4) . . ?
C65 C83 C63 105.3(6) . . ?
C62 C83 C12 111.2(7) . . ?
C62 C83 C60 101.8(13) . . ?
C60 C83 C12 108.9(7) . . ?
C64 C83 C12 109.0(8) . . ?
C64 C83 C62 110.3(12) . . ?
C64 C83 C60 115.5(13) . . ?
C6 C5 H5 120.1 . . ?
C4 C5 H5 120.1 . . ?
C4 C5 C6 119.9(4) . . ?
C50 C82 C58 109.7(6) . . ?
C50 C82 C52 105.5(9) . . ?
C50 C82 C54 114.1(11) . . ?
C52 C82 C58 113.1(4) . . ?
C54 C82 C58 108.4(5) . . ?
C54 C82 C52 106.1(8) . . ?
C51 C82 C58 109.5(7) . . ?
C51 C82 C53 108.1(14) . . ?
C51 C82 C49 106.6(10) . . ?
C53 C82 C58 107.5(7) . . ?
C53 C82 C49 113.5(10) . . ?
C49 C82 C58 111.7(5) . . ?
C44 C1 C32 110.9(4) . . ?
C44 C1 C46 108.2(7) . . ?
C46 C1 C32 112.1(4) . . ?
C45 C1 C32 107.6(4) . . ?
C45 C1 C44 111.4(7) . . ?
C45 C1 C46 106.5(8) . . ?
C2 C71 Br2 117.8(4) . . ?
C6 C71 C2 122.0(4) . . ?
C6 C71 Br2 120.2(4) . . ?
C5 C6 H6 120.2 . . ?
C71 C6 C5 119.5(4) . . ?
C71 C6 H6 120.2 . . ?
C36 C37 H37A 109.5 . . ?
C36 C37 H37B 109.5 . . ?
C36 C37 H37C 109.5 . . ?
H37A C37 H37B 109.5 . . ?
H37A C37 H37C 109.5 . . ?
H37B C37 H37C 109.5 . . ?
O2 C42 H42 108.5 . . ?
O2 C42 C41 114.4(5) . . ?
O2 C42 C43 107.2(6) . . ?
C41 C42 H42 108.5 . . ?
C41 C42 C43 109.4(6) . . ?
C43 C42 H42 108.5 . . ?
C42 C41 H41A 109.5 . . ?
C42 C41 H41B 109.5 . . ?
C42 C41 H41C 109.5 . . ?
H41A C41 H41B 109.5 . . ?
H41A C41 H41C 109.5 . . ?
H41B C41 H41C 109.5 . . ?
H38A C38 H38B 109.5 . . ?
H38A C38 H38C 109.5 . . ?
H38B C38 H38C 109.5 . . ?
C39 C38 H38A 109.5 . . ?
C39 C38 H38B 109.5 . . ?
C39 C38 H38C 109.5 . . ?
C35 C30 C29 122.4(3) . . ?
C31 C30 C35 118.3(3) . . ?
C31 C30 C29 119.3(3) . . ?
C8 C14 C00Y 121.1(3) . . ?
C13 C14 C8 117.9(3) . . ?
C13 C14 C00Y 120.9(3) . . ?
C8 C10 C15 120.6(3) . . ?
C8 C10 C11 119.0(3) . . ?
C11 C10 C15 120.2(3) . . ?
H40A C40 H40B 109.5 . . ?
H40A C40 H40C 109.5 . . ?
H40B C40 H40C 109.5 . . ?
C39 C40 H40A 109.5 . . ?
C39 C40 H40B 109.5 . . ?
C39 C40 H40C 109.5 . . ?
C24 C58 C82 121.3(3) . . ?
C26 C58 C24 116.9(3) . . ?
C26 C58 C82 121.8(3) . . ?
C3 C4 C7 120.0(3) . . ?
C5 C4 C7 121.1(4) . . ?
C5 C4 C3 118.9(4) . . ?
C34 C33 H33 118.5 . . ?
C32 C33 C34 122.9(4) . . ?
C32 C33 H33 118.5 . . ?
C27 C29 H29A 109.1 2_655 . ?
C27 C29 H29B 109.1 2_655 . ?
C30 C29 C27 112.3(3) . 2_655 ?
C30 C29 H29A 109.2 . . ?
C30 C29 H29B 109.1 . . ?
H29A C29 H29B 107.9 . . ?
C14 C13 H13 118.4 . . ?
C14 C13 C12 123.1(3) . . ?
C12 C13 H13 118.4 . . ?
C10 C11 H11 118.7 . . ?
C10 C11 C12 122.6(3) . . ?
C12 C11 H11 118.7 . . ?
C13 C12 C83 122.5(3) . . ?
C11 C12 C83 120.8(3) . . ?
C11 C12 C13 116.7(3) . . ?
O1 C39 C38 114.4(7) . . ?
O1 C39 C40 107.7(8) . . ?
O1 C39 H39 104.6 . . ?
C38 C39 C40 119.4(8) . . ?
C38 C39 H39 104.6 . . ?
C40 C39 H39 104.6 . . ?
C42 C43 H43A 109.5 . . ?
C42 C43 H43B 109.5 . . ?
C42 C43 H43C 109.5 . . ?
H43A C43 H43B 109.5 . . ?
H43A C43 H43C 109.5 . . ?
H43B C43 H43C 109.5 . . ?
C79 C80 H80 119.7 . . ?
C25 C80 H80 119.7 . . ?
C25 C80 C79 120.5(6) . . ?
C80 C79 H79 121.0 . . ?
C78 C79 C80 118.0(7) . . ?
C78 C79 H79 121.0 . . ?
C78 C77 H77 120.2 . . ?
C78 C77 C76 119.5(6) . . ?
C76 C77 H77 120.2 . . ?
C79 C78 Br3 118.4(7) . . ?
C77 C78 Br3 119.3(6) . . ?
C77 C78 C79 122.3(6) . . ?
C77 C76 H76 120.0 . . ?
C77 C76 C25 120.1(6) . . ?
C25 C76 H76 120.0 . . ?
C80 C25 C74 120.3(4) . . ?
C80 C25 C76 119.5(5) . . ?
C76 C25 C74 120.1(4) . . ?
N3 C9 C68 176.3(19) . . ?
C9 C68 H68A 109.5 . . ?
C9 C68 H68B 109.5 . . ?
C9 C68 H68C 109.5 . . ?
H68A C68 H68B 109.5 . . ?
H68A C68 H68C 109.5 . . ?
H68B C68 H68C 109.5 . . ?
C70 C69 H69 121.0 . . ?
C25A C69 H69 121.0 . . ?
C25A C69 C70 118(2) . . ?
C72 C73 H73 121.1 . . ?
C25A C73 H73 121.1 . . ?
C25A C73 C72 118(2) . . ?
C73 C72 H72 116.2 . . ?
C78A C72 C73 128(3) . . ?
C78A C72 H72 116.2 . . ?
C69 C70 H70 119.8 . . ?
C78A C70 C69 120(3) . . ?
C78A C70 H70 119.8 . . ?
C72 C78A C70 118(3) . . ?
C72 C78A Br4 126(2) . . ?
C70 C78A Br4 116(2) . . ?
C69 C25A C74 124.3(18) . . ?
C73 C25A C74 118.1(19) . . ?
C73 C25A C69 117(2) . . ?
C82 C50 H50A 109.5 . . ?
C82 C50 H50B 109.5 . . ?
C82 C50 H50C 109.5 . . ?
H50A C50 H50B 109.5 . . ?
H50A C50 H50C 109.5 . . ?
H50B C50 H50C 109.5 . . ?
C82 C52 H52A 109.5 . . ?
C82 C52 H52B 109.5 . . ?
C82 C52 H52C 109.5 . . ?
H52A C52 H52B 109.5 . . ?
H52A C52 H52C 109.5 . . ?
H52B C52 H52C 109.5 . . ?
C82 C54 H54A 109.5 . . ?
C82 C54 H54B 109.5 . . ?
C82 C54 H54C 109.5 . . ?
H54A C54 H54B 109.5 . . ?
H54A C54 H54C 109.5 . . ?
H54B C54 H54C 109.5 . . ?
C82 C51 H51A 109.5 . . ?
C82 C51 H51B 109.5 . . ?
C82 C51 H51C 109.5 . . ?
H51A C51 H51B 109.5 . . ?
H51A C51 H51C 109.5 . . ?
H51B C51 H51C 109.5 . . ?
C82 C53 H53A 109.5 . . ?
C82 C53 H53B 109.5 . . ?
C82 C53 H53C 109.5 . . ?
H53A C53 H53B 109.5 . . ?
H53A C53 H53C 109.5 . . ?
H53B C53 H53C 109.5 . . ?
C82 C49 H49A 109.5 . . ?
C82 C49 H49B 109.5 . . ?
C82 C49 H49C 109.5 . . ?
H49A C49 H49B 109.5 . . ?
H49A C49 H49C 109.5 . . ?
H49B C49 H49C 109.5 . . ?
C83 C63 H63A 109.5 . . ?
C83 C63 H63B 109.5 . . ?
C83 C63 H63C 109.5 . . ?
H63A C63 H63B 109.5 . . ?
H63A C63 H63C 109.5 . . ?
H63B C63 H63C 109.5 . . ?
C83 C61 H61A 109.5 . . ?
C83 C61 H61B 109.5 . . ?
C83 C61 H61C 109.5 . . ?
H61A C61 H61B 109.5 . . ?
H61A C61 H61C 109.5 . . ?
H61B C61 H61C 109.5 . . ?
C83 C65 H65A 109.5 . . ?
C83 C65 H65B 109.5 . . ?
C83 C65 H65C 109.5 . . ?
H65A C65 H65B 109.5 . . ?
H65A C65 H65C 109.5 . . ?
H65B C65 H65C 109.5 . . ?
C83 C62 H62A 109.5 . . ?
C83 C62 H62B 109.5 . . ?
C83 C62 H62C 109.5 . . ?
H62A C62 H62B 109.5 . . ?
H62A C62 H62C 109.5 . . ?
H62B C62 H62C 109.5 . . ?
C83 C60 H60A 109.5 . . ?
C83 C60 H60B 109.5 . . ?
C83 C60 H60C 109.5 . . ?
H60A C60 H60B 109.5 . . ?
H60A C60 H60C 109.5 . . ?
H60B C60 H60C 109.5 . . ?
C83 C64 H64A 109.5 . . ?
C83 C64 H64B 109.5 . . ?
C83 C64 H64C 109.5 . . ?
H64A C64 H64B 109.5 . . ?
H64A C64 H64C 109.5 . . ?
H64B C64 H64C 109.5 . . ?
N1 C48 C47 176.6(15) . . ?
C48 C47 H47A 109.5 . . ?
C48 C47 H47B 109.5 . . ?
C48 C47 H47C 109.5 . . ?
H47A C47 H47B 109.5 . . ?
H47A C47 H47C 109.5 . . ?
H47B C47 H47C 109.5 . . ?
H66A C66 H66B 109.5 . . ?
H66A C66 H66C 109.5 . . ?
H66B C66 H66C 109.5 . . ?
C67 C66 H66A 109.5 . . ?
C67 C66 H66B 109.5 . . ?
C67 C66 H66C 109.5 . . ?
N2 C67 C66 178.8(8) . . ?
H81A C81 H81B 109.5 . . ?
H81A C81 H81C 109.5 . . ?
H81B C81 H81C 109.5 . . ?
C75 C81 H81A 109.5 . . ?
C75 C81 H81B 109.5 . . ?
C75 C81 H81C 109.5 . . ?
N82 C75 C81 170(4) . . ?
C59 C55A H55A 109.5 . . ?
C59 C55A H55B 109.5 . . ?
C59 C55A H55C 109.5 . . ?
H55A C55A H55B 109.5 . . ?
H55A C55A H55C 109.5 . . ?
H55B C55A H55C 109.5 . . ?
C59 C57A H57A 109.5 . . ?
C59 C57A H57B 109.5 . . ?
C59 C57A H57C 109.5 . . ?
H57A C57A H57B 109.5 . . ?
H57A C57A H57C 109.5 . . ?
H57B C57A H57C 109.5 . . ?
C59 C56A H56A 109.5 . . ?
C59 C56A H56B 109.5 . . ?
C59 C56A H56C 109.5 . . ?
H56A C56A H56B 109.5 . . ?
H56A C56A H56C 109.5 . . ?
H56B C56A H56C 109.5 . . ?
C59 C56 H56D 109.5 . . ?
C59 C56 H56E 109.5 . . ?
C59 C56 H56F 109.5 . . ?
H56D C56 H56E 109.5 . . ?
H56D C56 H56F 109.5 . . ?
H56E C56 H56F 109.5 . . ?
C59 C57 H57D 109.5 . . ?
C59 C57 H57E 109.5 . . ?
C59 C57 H57F 109.5 . . ?
H57D C57 H57E 109.5 . . ?
H57D C57 H57F 109.5 . . ?
H57E C57 H57F 109.5 . . ?
C59 C55 H55D 109.5 . . ?
C59 C55 H55E 109.5 . . ?
C59 C55 H55F 109.5 . . ?
H55D C55 H55E 109.5 . . ?
H55D C55 H55F 109.5 . . ?
H55E C55 H55F 109.5 . . ?
C1 C44 H44A 109.5 . . ?
C1 C44 H44B 109.5 . . ?
C1 C44 H44C 109.5 . . ?
H44A C44 H44B 109.5 . . ?
H44A C44 H44C 109.5 . . ?
H44B C44 H44C 109.5 . . ?
C1 C46 H46A 109.5 . . ?
C1 C46 H46B 109.5 . . ?
C1 C46 H46C 109.5 . . ?
H46A C46 H46B 109.5 . . ?
H46A C46 H46C 109.5 . . ?
H46B C46 H46C 109.5 . . ?
C1 C45 H45A 109.5 . . ?
C1 C45 H45B 109.5 . . ?
C1 C45 H45C 109.5 . . ?
H45A C45 H45B 109.5 . . ?
H45A C45 H45C 109.5 . . ?
H45B C45 H45C 109.5 . . ?

loop_
_geom_bond_atom_site_label_1
_geom_bond_atom_site_label_2
_geom_bond_distance
_geom_bond_site_symmetry_2
_geom_bond_publ_flag
Ti1 O1 1.754(3) . ?
Ti1 O2 1.782(3) . ?
Ti1 O3 1.970(2) . ?
Ti1 O6 2.096(3) . ?
Ti1 O9 2.079(3) . ?
Ti1 N00V 2.217(4) . ?
Ti2 O3 2.173(2) . ?
Ti2 O4 1.823(2) . ?
Ti2 O5 2.067(2) . ?
Ti2 O006 1.834(2) . ?
Ti2 O7 1.809(2) . ?
Ti2 O8 2.078(2) . ?
O1 C39 1.353(7) . ?
O2 C42 1.383(6) . ?
O3 C35 1.391(4) 2_655 ?
O4 C28 1.349(4) . ?
O5 C7 1.244(4) . ?
O006 C8 1.356(4) 2_655 ?
O6 C7 1.259(4) . ?
O7 C17 1.353(3) 2_655 ?
O8 C74 1.231(4) . ?
O9 C74 1.275(4) . ?
N00V C36 1.129(5) . ?
C17 C16 1.398(4) . ?
C17 C21 1.402(4) . ?
C18 H18 0.9500 . ?
C18 C16 1.388(4) . ?
C18 C19 1.386(5) . ?
C16 C15 1.513(4) . ?
C21 C20 1.381(4) . ?
C21 C22 1.508(4) . ?
C23 C28 1.392(4) . ?
C23 C24 1.394(4) . ?
C23 C22 1.502(4) . ?
C28 C27 1.398(4) . ?
C20 H20 0.9500 . ?
C20 C19 1.398(5) . ?
C35 C34 1.395(5) . ?
C35 C30 1.397(5) . ?
C19 C59 1.525(5) . ?
C8 C14 1.410(4) . ?
C8 C10 1.385(5) . ?
C24 H24 0.9500 . ?
C24 C58 1.404(5) . ?
C15 H15A 0.9900 . ?
C15 H15B 0.9900 . ?
C15 C10 1.514(4) . ?
C34 C00Y 1.517(5) . ?
C34 C33 1.400(5) . ?
C7 C4 1.496(5) . ?
C26 H26 0.9500 . ?
C26 C27 1.393(5) . ?
C26 C58 1.385(5) . ?
C27 C29 1.514(5) 2_655 ?
C74 C25 1.513(6) . ?
C74 C25A 1.44(3) . ?
C00Y H00A 0.9900 . ?
C00Y H00B 0.9900 . ?
C00Y C14 1.513(5) . ?
C22 H22A 0.9900 . ?
C22 H22B 0.9900 . ?
C31 H31 0.9500 . ?
C31 C32 1.385(6) . ?
C31 C30 1.393(5) . ?
C3 H3 0.9500 . ?
C3 C2 1.387(5) . ?
C3 C4 1.384(5) . ?
C32 C1 1.537(5) . ?
C32 C33 1.372(6) . ?
C2 H2 0.9500 . ?
C2 C71 1.376(6) . ?
C59 C55A 1.525(9) . ?
C59 C57A 1.525(10) . ?
C59 C56A 1.532(10) . ?
C59 C56 1.500(7) . ?
C59 C57 1.523(7) . ?
C59 C55 1.514(8) . ?
C36 C37 1.459(7) . ?
C83 C12 1.537(5) . ?
C83 C63 1.525(6) . ?
C83 C61 1.494(6) . ?
C83 C65 1.522(6) . ?
C83 C62 1.520(8) . ?
C83 C60 1.524(8) . ?
C83 C64 1.498(8) . ?
C5 H5 0.9500 . ?
C5 C6 1.402(7) . ?
C5 C4 1.373(5) . ?
C82 C58 1.527(5) . ?
C82 C50 1.504(8) . ?
C82 C52 1.517(7) . ?
C82 C54 1.512(7) . ?
C82 C51 1.502(8) . ?
C82 C53 1.506(8) . ?
C82 C49 1.515(7) . ?
C1 C44 1.491(6) . ?
C1 C46 1.495(7) . ?
C1 C45 1.482(7) . ?
C71 C6 1.361(8) . ?
C71 Br2 1.899(4) . ?
C6 H6 0.9500 . ?
C37 H37A 0.9800 . ?
C37 H37B 0.9800 . ?
C37 H37C 0.9800 . ?
C42 H42 1.0000 . ?
C42 C41 1.445(8) . ?
C42 C43 1.543(10) . ?
C41 H41A 0.9800 . ?
C41 H41B 0.9800 . ?
C41 H41C 0.9800 . ?
C38 H38A 0.9800 . ?
C38 H38B 0.9800 . ?
C38 H38C 0.9800 . ?
C38 C39 1.476(12) . ?
C30 C29 1.507(5) . ?
C14 C13 1.383(5) . ?
C10 C11 1.388(5) . ?
C40 H40A 0.9800 . ?
C40 H40B 0.9800 . ?
C40 H40C 0.9800 . ?
C40 C39 1.496(12) . ?
C33 H33 0.9500 . ?
C29 H29A 0.9900 . ?
C29 H29B 0.9900 . ?
C13 H13 0.9500 . ?
C13 C12 1.395(5) . ?
C11 H11 0.9500 . ?
C11 C12 1.389(5) . ?
C39 H39 1.0000 . ?
C43 H43A 0.9800 . ?
C43 H43B 0.9800 . ?
C43 H43C 0.9800 . ?
Br3 C78 1.908(6) . ?
C80 H80 0.9500 . ?
C80 C79 1.382(8) . ?
C80 C25 1.378(8) . ?
C79 H79 0.9500 . ?
C79 C78 1.382(11) . ?
C77 H77 0.9500 . ?
C77 C78 1.343(11) . ?
C77 C76 1.377(9) . ?
C76 H76 0.9500 . ?
C76 C25 1.380(7) . ?
N3 C9 1.065(14) . ?
C9 C68 1.48(3) . ?
C68 H68A 0.9800 . ?
C68 H68B 0.9800 . ?
C68 H68C 0.9800 . ?
C69 H69 0.9500 . ?
C69 C70 1.42(4) . ?
C69 C25A 1.41(3) . ?
C73 H73 0.9500 . ?
C73 C72 1.37(3) . ?
C73 C25A 1.37(3) . ?
C72 H72 0.9500 . ?
C72 C78A 1.24(4) . ?
C70 H70 0.9500 . ?
C70 C78A 1.36(4) . ?
C78A Br4 1.90(3) . ?
C50 H50A 0.9800 . ?
C50 H50B 0.9800 . ?
C50 H50C 0.9800 . ?
C52 H52A 0.9800 . ?
C52 H52B 0.9800 . ?
C52 H52C 0.9800 . ?
C54 H54A 0.9800 . ?
C54 H54B 0.9800 . ?
C54 H54C 0.9800 . ?
C51 H51A 0.9800 . ?
C51 H51B 0.9800 . ?
C51 H51C 0.9800 . ?
C53 H53A 0.9800 . ?
C53 H53B 0.9800 . ?
C53 H53C 0.9800 . ?
C49 H49A 0.9800 . ?
C49 H49B 0.9800 . ?
C49 H49C 0.9800 . ?
C63 H63A 0.9800 . ?
C63 H63B 0.9800 . ?
C63 H63C 0.9800 . ?
C61 H61A 0.9800 . ?
C61 H61B 0.9800 . ?
C61 H61C 0.9800 . ?
C65 H65A 0.9800 . ?
C65 H65B 0.9800 . ?
C65 H65C 0.9800 . ?
C62 H62A 0.9800 . ?
C62 H62B 0.9800 . ?
C62 H62C 0.9800 . ?
C60 H60A 0.9800 . ?
C60 H60B 0.9800 . ?
C60 H60C 0.9800 . ?
C64 H64A 0.9800 . ?
C64 H64B 0.9800 . ?
C64 H64C 0.9800 . ?
N1 C48 1.14(2) . ?
C48 C47 1.42(2) . ?
C47 H47A 0.9800 . ?
C47 H47B 0.9800 . ?
C47 H47C 0.9800 . ?
N2 C67 1.137(7) . ?
C66 H66A 0.9800 . ?
C66 H66B 0.9800 . ?
C66 H66C 0.9800 . ?
C66 C67 1.433(7) . ?
N82 C75 1.09(3) . ?
C81 H81A 0.9800 . ?
C81 H81B 0.9800 . ?
C81 H81C 0.9800 . ?
C81 C75 1.433(10) . ?
C55A H55A 0.9800 . ?
C55A H55B 0.9800 . ?
C55A H55C 0.9800 . ?
C57A H57A 0.9800 . ?
C57A H57B 0.9800 . ?
C57A H57C 0.9800 . ?
C56A H56A 0.9800 . ?
C56A H56B 0.9800 . ?
C56A H56C 0.9800 . ?
C56 H56D 0.9800 . ?
C56 H56E 0.9800 . ?
C56 H56F 0.9800 . ?
C57 H57D 0.9800 . ?
C57 H57E 0.9800 . ?
C57 H57F 0.9800 . ?
C55 H55D 0.9800 . ?
C55 H55E 0.9800 . ?
C55 H55F 0.9800 . ?
C44 H44A 0.9800 . ?
C44 H44B 0.9800 . ?
C44 H44C 0.9800 . ?
C46 H46A 0.9800 . ?
C46 H46B 0.9800 . ?
C46 H46C 0.9800 . ?
C45 H45A 0.9800 . ?
C45 H45B 0.9800 . ?
C45 H45C 0.9800 . ?

loop_
_geom_torsion_atom_site_label_1
_geom_torsion_atom_site_label_2
_geom_torsion_atom_site_label_3
_geom_torsion_atom_site_label_4
_geom_torsion
_geom_torsion_site_symmetry_1
_geom_torsion_site_symmetry_2
_geom_torsion_site_symmetry_3
_geom_torsion_site_symmetry_4
_geom_torsion_publ_flag
Ti1 O1 C39 C38 39.2(19) . . . . ?
Ti1 O1 C39 C40 174.5(10) . . . . ?
Ti1 O2 C42 C41 -134.7(6) . . . . ?
Ti1 O2 C42 C43 103.8(8) . . . . ?
Ti1 O6 C7 O5 -17.5(5) . . . . ?
Ti1 O6 C7 C4 162.5(2) . . . . ?
Ti1 O9 C74 O8 -42.1(5) . . . . ?
Ti1 O9 C74 C25 132.9(3) . . . . ?
Ti1 O9 C74 C25A 168.0(11) . . . . ?
Ti2 O4 C28 C23 111.6(6) . . . . ?
Ti2 O4 C28 C27 -70.4(7) . . . . ?
Ti2 O5 C7 O6 -18.2(6) . . . . ?
Ti2 O5 C7 C4 161.8(2) . . . . ?
Ti2 O8 C74 O9 6.0(6) . . . . ?
Ti2 O8 C74 C25 -169.1(3) . . . . ?
Ti2 O8 C74 C25A 152.0(14) . . . . ?
O1 Ti1 O2 C42 19.5(6) . . . . ?
O2 Ti1 O1 C39 -140.1(14) . . . . ?
O3 Ti1 O1 C39 117.3(14) . . . . ?
O3 Ti1 O2 C42 121.1(6) . . . . ?
O3 Ti2 O4 C28 67.7(6) . . . . ?
O3 Ti2 O006 C8 102.9(3) . . . 2_655 ?
O3 Ti2 O7 C17 -23.3(6) . . . 2_655 ?
O3 C35 C34 C00Y 3.8(5) 2_655 . . . ?
O3 C35 C34 C33 -175.5(3) 2_655 . . . ?
O3 C35 C30 C31 174.5(3) 2_655 . . . ?
O3 C35 C30 C29 -8.4(5) 2_655 . . . ?
O4 Ti2 O006 C8 -166.4(3) . . . 2_655 ?
O4 Ti2 O7 C17 160.9(3) . . . 2_655 ?
O4 C28 C27 C26 174.8(3) . . . . ?
O4 C28 C27 C29 -4.9(5) . . . 2_655 ?
O5 Ti2 O4 C28 155.4(6) . . . . ?
O5 Ti2 O006 C8 62.5(6) . . . 2_655 ?
O5 Ti2 O7 C17 -110.0(3) . . . 2_655 ?
O5 C7 C4 C3 3.7(5) . . . . ?
O5 C7 C4 C5 -176.3(4) . . . . ?
O006 Ti2 O4 C28 -15.5(6) . . . . ?
O006 Ti2 O7 C17 60.2(3) . . . 2_655 ?
O006 C8 C14 C00Y 3.0(5) 2_655 . . . ?
O006 C8 C14 C13 179.9(3) 2_655 . . . ?
O006 C8 C10 C15 -4.9(4) 2_655 . . . ?
O006 C8 C10 C11 -179.7(3) 2_655 . . . ?
O6 Ti1 O1 C39 26.1(14) . . . . ?
O6 Ti1 O2 C42 -91.5(7) . . . . ?
O6 C7 C4 C3 -176.3(3) . . . . ?
O6 C7 C4 C5 3.7(5) . . . . ?
O7 Ti2 O4 C28 -113.3(6) . . . . ?
O7 Ti2 O006 C8 -63.3(3) . . . 2_655 ?
O7 C17 C16 C18 -179.6(3) 2_655 . . . ?
O7 C17 C16 C15 4.2(4) 2_655 . . . ?
O7 C17 C21 C20 179.2(3) 2_655 . . . ?
O7 C17 C21 C22 -5.7(4) 2_655 . . . ?
O8 Ti2 O006 C8 21.4(3) . . . 2_655 ?
O8 Ti2 O7 C17 -26.2(3) . . . 2_655 ?
O8 C74 C25 C80 -6.9(6) . . . . ?
O8 C74 C25 C76 171.7(5) . . . . ?
O8 C74 C25A C69 -170(2) . . . . ?
O8 C74 C25A C73 6(3) . . . . ?
O9 Ti1 O1 C39 -13.4(17) . . . . ?
O9 Ti1 O2 C42 -152.1(6) . . . . ?
O9 C74 C25 C80 177.7(5) . . . . ?
O9 C74 C25 C76 -3.7(7) . . . . ?
O9 C74 C25A C69 -18(3) . . . . ?
O9 C74 C25A C73 158(2) . . . . ?
N00V Ti1 O1 C39 -51.8(14) . . . . ?
N00V Ti1 O2 C42 -70.1(6) . . . . ?
C17 C16 C15 C10 88.3(3) . . . . ?
C17 C21 C20 C19 0.6(4) . . . . ?
C17 C21 C22 C23 146.9(3) . . . . ?
C18 C16 C15 C10 -87.8(3) . . . . ?
C18 C19 C59 C55A 3.4(10) . . . . ?
C18 C19 C59 C57A -118.4(19) . . . . ?
C18 C19 C59 C56A 95.4(13) . . . . ?
C18 C19 C59 C56 173.9(4) . . . . ?
C18 C19 C59 C57 -67.3(6) . . . . ?
C18 C19 C59 C55 51.8(7) . . . . ?
C16 C17 C21 C20 -0.7(4) . . . . ?
C16 C17 C21 C22 174.5(3) . . . . ?
C16 C18 C19 C20 -0.2(5) . . . . ?
C16 C18 C19 C59 -179.4(3) . . . . ?
C16 C15 C10 C8 -91.3(3) . . . . ?
C16 C15 C10 C11 83.4(4) . . . . ?
C21 C17 C16 C18 0.3(4) . . . . ?
C21 C17 C16 C15 -175.9(3) . . . . ?
C21 C20 C19 C18 -0.2(5) . . . . ?
C21 C20 C19 C59 179.0(3) . . . . ?
C23 C28 C27 C26 -7.2(5) . . . . ?
C23 C28 C27 C29 173.0(3) . . . 2_655 ?
C23 C24 C58 C26 -4.0(6) . . . . ?
C23 C24 C58 C82 178.7(4) . . . . ?
C28 C23 C24 C58 -1.5(5) . . . . ?
C28 C23 C22 C21 -92.5(4) . . . . ?
C20 C21 C22 C23 -38.2(4) . . . . ?
C20 C19 C59 C55A -175.7(9) . . . . ?
C20 C19 C59 C57A 62.5(19) . . . . ?
C20 C19 C59 C56A -83.7(13) . . . . ?
C20 C19 C59 C56 -5.2(6) . . . . ?
C20 C19 C59 C57 113.6(6) . . . . ?
C20 C19 C59 C55 -127.3(6) . . . . ?
C35 C34 C00Y C14 94.3(4) . . . . ?
C35 C34 C33 C32 -1.2(5) . . . . ?
C35 C30 C29 C27 -100.9(4) . . . 2_655 ?
C19 C18 C16 C17 0.2(4) . . . . ?
C19 C18 C16 C15 176.4(3) . . . . ?
C8 C14 C13 C12 -1.9(6) . . . . ?
C8 C10 C11 C12 1.6(5) . . . . ?
C24 C23 C28 O4 -174.8(3) . . . . ?
C24 C23 C28 C27 7.2(5) . . . . ?
C24 C23 C22 C21 92.8(4) . . . . ?
C15 C10 C11 C12 -173.2(3) . . . . ?
C34 C35 C30 C31 -7.2(5) . . . . ?
C34 C35 C30 C29 169.8(3) . . . . ?
C34 C00Y C14 C8 -46.5(4) . . . . ?
C34 C00Y C14 C13 136.7(4) . . . . ?
C27 C26 C58 C24 4.1(6) . . . . ?
C27 C26 C58 C82 -178.7(4) . . . . ?
C00Y C34 C33 C32 179.4(3) . . . . ?
C00Y C14 C13 C12 175.0(3) . . . . ?
C22 C21 C20 C19 -174.3(3) . . . . ?
C22 C23 C28 O4 10.3(5) . . . . ?
C22 C23 C28 C27 -167.6(3) . . . . ?
C22 C23 C24 C58 173.3(3) . . . . ?
C31 C32 C1 C44 -46.9(7) . . . . ?
C31 C32 C1 C46 -168.0(7) . . . . ?
C31 C32 C1 C45 75.2(7) . . . . ?
C31 C32 C33 C34 -2.7(6) . . . . ?
C31 C30 C29 C27 76.1(4) . . . 2_655 ?
C3 C2 C71 C6 -3.2(8) . . . . ?
C3 C2 C71 Br2 175.4(3) . . . . ?
C32 C31 C30 C35 3.2(5) . . . . ?
C32 C31 C30 C29 -174.0(3) . . . . ?
C2 C3 C4 C7 179.5(4) . . . . ?
C2 C3 C4 C5 -0.5(6) . . . . ?
C2 C71 C6 C5 0.6(9) . . . . ?
C1 C32 C33 C34 175.3(3) . . . . ?
C6 C5 C4 C7 177.7(5) . . . . ?
C6 C5 C4 C3 -2.3(7) . . . . ?
C30 C35 C34 C00Y -174.4(3) . . . . ?
C30 C35 C34 C33 6.2(5) . . . . ?
C30 C31 C32 C1 -176.3(4) . . . . ?
C30 C31 C32 C33 1.7(6) . . . . ?
C14 C8 C10 C15 172.9(3) . . . . ?
C14 C8 C10 C11 -1.9(5) . . . . ?
C14 C13 C12 C83 -176.1(4) . . . . ?
C14 C13 C12 C11 1.6(6) . . . . ?
C10 C8 C14 C00Y -174.9(3) . . . . ?
C10 C8 C14 C13 2.1(5) . . . . ?
C10 C11 C12 C83 176.4(3) . . . . ?
C10 C11 C12 C13 -1.4(5) . . . . ?
C58 C26 C27 C28 1.4(6) . . . . ?
C58 C26 C27 C29 -178.9(4) . . . 2_655 ?
C4 C3 C2 C71 3.2(6) . . . . ?
C4 C5 C6 C71 2.3(9) . . . . ?
C33 C34 C00Y C14 -86.4(4) . . . . ?
C33 C32 C1 C44 135.2(6) . . . . ?
C33 C32 C1 C46 14.1(8) . . . . ?
C33 C32 C1 C45 -102.8(7) . . . . ?
Br2 C71 C6 C5 -178.1(5) . . . . ?
C80 C79 C78 Br3 -177.4(5) . . . . ?
C80 C79 C78 C77 1.8(11) . . . . ?
C79 C80 C25 C74 179.0(6) . . . . ?
C79 C80 C25 C76 0.4(9) . . . . ?
C77 C76 C25 C74 -177.6(5) . . . . ?
C77 C76 C25 C80 1.0(9) . . . . ?
C78 C77 C76 C25 -1.0(11) . . . . ?
C76 C77 C78 Br3 178.7(5) . . . . ?
C76 C77 C78 C79 -0.5(12) . . . . ?
C25 C80 C79 C78 -1.8(11) . . . . ?
C69 C70 C78A C72 4(5) . . . . ?
C69 C70 C78A Br4 -176(2) . . . . ?
C73 C72 C78A C70 2(5) . . . . ?
C73 C72 C78A Br4 -178(2) . . . . ?
C72 C73 C25A C74 179(2) . . . . ?
C72 C73 C25A C69 -4(4) . . . . ?
C70 C69 C25A C74 -175(2) . . . . ?
C70 C69 C25A C73 9(4) . . . . ?
C25A C69 C70 C78A -9(4) . . . . ?
C25A C73 C72 C78A -1(5) . . . . ?
C50 C82 C58 C24 -121.4(10) . . . . ?
C50 C82 C58 C26 61.5(11) . . . . ?
C52 C82 C58 C24 -3.9(9) . . . . ?
C52 C82 C58 C26 179.0(8) . . . . ?
C54 C82 C58 C24 113.5(9) . . . . ?
C54 C82 C58 C26 -63.7(9) . . . . ?
C51 C82 C58 C24 -53.5(12) . . . . ?
C51 C82 C58 C26 129.3(12) . . . . ?
C53 C82 C58 C24 63.6(11) . . . . ?
C53 C82 C58 C26 -113.5(11) . . . . ?
C49 C82 C58 C24 -171.3(9) . . . . ?
C49 C82 C58 C26 11.5(10) . . . . ?
C63 C83 C12 C13 -43.7(7) . . . . ?
C63 C83 C12 C11 138.6(5) . . . . ?
C61 C83 C12 C13 75.1(6) . . . . ?
C61 C83 C12 C11 -102.6(5) . . . . ?
C65 C83 C12 C13 -161.4(6) . . . . ?
C65 C83 C12 C11 21.0(7) . . . . ?
C62 C83 C12 C13 16.0(11) . . . . ?
C62 C83 C12 C11 -161.6(11) . . . . ?
C60 C83 C12 C13 127.5(11) . . . . ?
C60 C83 C12 C11 -50.2(11) . . . . ?
C64 C83 C12 C13 -105.8(12) . . . . ?
C64 C83 C12 C11 76.6(12) . . . . ?
